data_1513167
loop_
_publ_author_name
'Ivanova, Bojidarka'
'Spiteller, Michael'

_publ_section_title
;
 Noncentrosymmetric Crystals with Marked Nonlinear Optical Properties
;
_journal_name_full 'Journal of Physical Chemistry A'
_journal_page_first 5099
_journal_page_last 5103
_journal_paper_doi 10.1021/jp1002758
_journal_volume 114
_journal_year 2010
_chemical_absolute_configuration rmad
_chemical_formula_moiety C6H16N2,2(C4HO4)
_chemical_formula_sum 'C14 H18 N2 O8'
_chemical_formula_weight 342.30
_space_group_IT_number 19
_symmetry_cell_setting orthorhombic
_symmetry_space_group_name_Hall 'P 2ac 2ab'
_symmetry_space_group_name_H-M 'P 21 21 21'
_atom_sites_solution_hydrogens geom
_atom_sites_solution_primary direct
_atom_sites_solution_secondary difmap
_audit_creation_method SHELXL-97
_cell_angle_alpha 90.00
_cell_angle_beta 90.00
_cell_angle_gamma 90.00
_cell_formula_units_Z 4
_cell_length_a 7.5616(12)
_cell_length_b 13.630(3)
_cell_length_c 14.338(3)
_cell_measurement_temperature 300(2)
_cell_volume 1477.7(5)
_computing_cell_refinement 'Bruker SAINT'
_computing_data_collection 'Bruker GIS'
_computing_data_reduction 'Bruker SAINT'
_computing_molecular_graphics 'Bruker APEX2'
_computing_structure_refinement 'SHELXL-97 (Sheldrick, 2008)'
_computing_structure_solution 'SHELXS-97 (Sheldrick, 2008)'
_diffrn_ambient_temperature 300(2)
_diffrn_measured_fraction_theta_full 0.994
_diffrn_measured_fraction_theta_max 0.994
_diffrn_measurement_device_type 'Bruker SMART X2S'
_diffrn_measurement_method '\w scans'
_diffrn_radiation_monochromator 'doubly curved silicon crystal'
_diffrn_radiation_source 'micro-focus sealed tube'
_diffrn_radiation_type MoK\a
_diffrn_radiation_wavelength 0.71073
_diffrn_reflns_av_R_equivalents 0.1480
_diffrn_reflns_av_sigmaI/netI 0.1816
_diffrn_reflns_limit_h_max 9
_diffrn_reflns_limit_h_min -8
_diffrn_reflns_limit_k_max 16
_diffrn_reflns_limit_k_min -16
_diffrn_reflns_limit_l_max 17
_diffrn_reflns_limit_l_min -17
_diffrn_reflns_number 14185
_diffrn_reflns_theta_full 25.15
_diffrn_reflns_theta_max 25.15
_diffrn_reflns_theta_min 2.06
_exptl_absorpt_coefficient_mu 0.128
_exptl_absorpt_correction_T_max 0.9720
_exptl_absorpt_correction_T_min 0.9519
_exptl_absorpt_correction_type multi-scan
_exptl_crystal_colour colorless
_exptl_crystal_density_diffrn 1.539
_exptl_crystal_density_method 'not measured'
_exptl_crystal_description plate
_exptl_crystal_F_000 720
_exptl_crystal_size_max 0.43
_exptl_crystal_size_mid 0.32
_exptl_crystal_size_min 0.22
_refine_diff_density_max 0.483
_refine_diff_density_min -0.411
_refine_diff_density_rms 0.097
_refine_ls_abs_structure_details 'Flack H D (1983), Acta Cryst. A39, 876-881'
_refine_ls_abs_structure_Flack 1.7(19)
_refine_ls_extinction_coef 0.034(7)
_refine_ls_extinction_expression Fc^*^=kFc[1+0.001xFc^2^\l^3^/sin(2\q)]^-1/4^
_refine_ls_extinction_method SHELXL
_refine_ls_goodness_of_fit_ref 0.960
_refine_ls_hydrogen_treatment constr
_refine_ls_matrix_type full
_refine_ls_number_parameters 222
_refine_ls_number_reflns 2626
_refine_ls_number_restraints 0
_refine_ls_restrained_S_all 0.960
_refine_ls_R_factor_all 0.0890
_refine_ls_R_factor_gt 0.0798
_refine_ls_shift/su_max 0.020
_refine_ls_shift/su_mean 0.011
_refine_ls_structure_factor_coef Fsqd
_refine_ls_weighting_details 'calc w=1/[\s^2^(Fo^2^)+(0.0651P)^2^+0.0000P] where P=(Fo^2^+2Fc^2^)/3'
_refine_ls_weighting_scheme calc
_refine_ls_wR_factor_gt 0.1894
_refine_ls_wR_factor_ref 0.1987
_reflns_number_gt 2194
_reflns_number_total 1539
_reflns_threshold_expression >2sigma(I)
_cod_data_source_file Struct-15a.cif
_cod_data_source_block bi15
_cod_depositor_comments
;
The following automatic conversions were performed:

'_symmetry_cell_setting' value 'Orthorhombic' changed to
'orthorhombic' according to the built-in table from CIF Core
dictionary named 'cif_core.dic' version 2.4.1 from 2010-06-29.

Automatic conversion script
Id: cif_fix_values 1891 2012-01-12 08:04:46Z andrius 
;
_cod_original_cell_volume 1477.7(4)
_cod_database_code 1513167

loop_
_symmetry_equiv_pos_as_xyz
'x, y, z'
'-x+1/2, -y, z+1/2'
'-x, y+1/2, -z+1/2'
'x+1/2, -y+1/2, -z'

loop_
_atom_site_label
_atom_site_type_symbol
_atom_site_fract_x
_atom_site_fract_y
_atom_site_fract_z
_atom_site_U_iso_or_equiv
_atom_site_adp_type
_atom_site_occupancy
_atom_site_symmetry_multiplicity
_atom_site_calc_flag
_atom_site_refinement_flags
O14 O -0.0106(4) 0.07952(18) 0.35994(16) 0.0358(7) Uani 1 1 d .
O10 O -0.1150(4) 0.44805(18) 0.23570(17) 0.0341(7) Uani 1 1 d .
H10 H -0.0625 0.4915 0.2074 0.051 Uiso 1 1 calc R
O11 O 0.1223(5) -0.09699(19) 0.49768(18) 0.0417(8) Uani 1 1 d .
O13 O -0.1339(5) 0.20189(19) 0.53915(18) 0.0440(9) Uani 1 1 d .
H13 H -0.1167 0.2372 0.4937 0.066 Uiso 1 1 calc R
O7 O -0.1675(4) 0.29698(18) 0.39511(17) 0.0353(7) Uani 1 1 d .
O8 O 0.0400(5) 0.4414(2) 0.54211(18) 0.0506(9) Uani 1 1 d .
N2 N -0.2373(4) 0.2798(2) 0.1448(2) 0.0326(8) Uani 1 1 d .
H2A H -0.2200 0.3101 0.0906 0.049 Uiso 1 1 calc R
H2B H -0.1677 0.2273 0.1482 0.049 Uiso 1 1 calc R
H2C H -0.2114 0.3206 0.1914 0.049 Uiso 1 1 calc R
O9 O 0.0909(5) 0.5969(2) 0.3750(2) 0.0486(9) Uani 1 1 d .
O12 O -0.0332(5) 0.0255(2) 0.67246(17) 0.0462(8) Uani 1 1 d .
C14 C -0.0070(5) 0.0636(3) 0.4479(2) 0.0274(9) Uani 1 1 d .
C10 C -0.0714(6) 0.4506(3) 0.3219(2) 0.0293(9) Uani 1 1 d .
C8 C -0.0050(6) 0.4446(2) 0.4608(2) 0.0305(9) Uani 1 1 d .
C13 C -0.0651(6) 0.1184(3) 0.5249(2) 0.0294(9) Uani 1 1 d .
C9 C 0.0197(5) 0.5179(3) 0.3831(2) 0.0292(9) Uani 1 1 d .
C12 C -0.0187(6) 0.0390(3) 0.5891(2) 0.0298(9) Uani 1 1 d .
C11 C 0.0509(5) -0.0178(3) 0.5074(2) 0.0283(8) Uani 1 1 d .
C5 C -0.4268(5) 0.2487(2) 0.1523(2) 0.0283(9) Uani 1 1 d .
H5 H -0.4453 0.1919 0.1115 0.034 Uiso 1 1 calc R
N1 N -0.3659(5) 0.1343(2) 0.2853(2) 0.0347(8) Uani 1 1 d .
H1A H -0.3745 0.0852 0.2447 0.052 Uiso 1 1 calc R
H1B H -0.4066 0.1148 0.3405 0.052 Uiso 1 1 calc R
H1C H -0.2532 0.1521 0.2908 0.052 Uiso 1 1 calc R
C7 C -0.0954(5) 0.3805(3) 0.3946(2) 0.0273(9) Uani 1 1 d .
C6 C -0.5466(6) 0.3312(3) 0.1199(3) 0.0459(12) Uani 1 1 d .
H6A H -0.5207 0.3897 0.1559 0.055 Uiso 1 1 calc R
H6B H -0.5215 0.3455 0.0550 0.055 Uiso 1 1 calc R
C4 C -0.4723(5) 0.2193(3) 0.2517(2) 0.0284(9) Uani 1 1 d .
H4 H -0.4498 0.2754 0.2927 0.034 Uiso 1 1 calc R
C2 C -0.7824(7) 0.2754(4) 0.2294(3) 0.0509(12) Uani 1 1 d .
H2D H -0.7652 0.3305 0.2713 0.061 Uiso 1 1 calc R
H2E H -0.9054 0.2556 0.2331 0.061 Uiso 1 1 calc R
C3 C -0.6665(6) 0.1920(3) 0.2588(3) 0.0386(10) Uani 1 1 d .
H3A H -0.6900 0.1355 0.2196 0.046 Uiso 1 1 calc R
H3B H -0.6939 0.1742 0.3227 0.046 Uiso 1 1 calc R
C1 C -0.7396(6) 0.3069(4) 0.1299(3) 0.0553(13) Uani 1 1 d .
H1D H -0.7701 0.2543 0.0872 0.066 Uiso 1 1 calc R
H1E H -0.8100 0.3639 0.1137 0.066 Uiso 1 1 calc R

loop_
_atom_site_aniso_label
_atom_site_aniso_U_11
_atom_site_aniso_U_22
_atom_site_aniso_U_33
_atom_site_aniso_U_23
_atom_site_aniso_U_13
_atom_site_aniso_U_12
O14 0.0640(19) 0.0280(13) 0.0154(12) -0.0005(10) 0.0032(13) 0.0094(13)
O10 0.0592(19) 0.0257(13) 0.0174(12) 0.0044(10) -0.0034(12) -0.0084(13)
O11 0.067(2) 0.0250(14) 0.0331(15) 0.0003(11) 0.0085(15) 0.0137(14)
O13 0.090(2) 0.0216(14) 0.0203(13) 0.0037(10) 0.0071(15) 0.0150(16)
O7 0.0578(18) 0.0212(14) 0.0269(13) 0.0062(10) -0.0063(12) -0.0094(13)
O8 0.095(3) 0.0362(18) 0.0210(13) 0.0018(11) -0.0136(15) -0.0054(18)
N2 0.052(2) 0.0179(14) 0.0283(16) 0.0027(12) 0.0035(15) -0.0026(15)
O9 0.078(2) 0.0266(14) 0.0407(17) 0.0038(12) 0.0011(16) -0.0205(16)
O12 0.088(2) 0.0306(15) 0.0204(13) 0.0042(10) 0.0052(15) 0.0092(16)
C14 0.044(2) 0.0173(18) 0.0211(17) 0.0002(13) 0.0039(17) -0.0003(16)
C10 0.053(2) 0.0172(16) 0.0177(16) 0.0017(13) 0.0013(16) -0.0003(17)
C8 0.054(3) 0.0180(19) 0.0191(17) 0.0037(13) 0.0009(17) 0.0024(17)
C13 0.051(2) 0.0190(16) 0.0183(16) 0.0011(13) 0.0032(16) 0.0000(17)
C9 0.042(2) 0.0219(18) 0.0239(17) 0.0036(13) 0.0017(17) -0.0060(17)
C12 0.054(2) 0.0169(16) 0.0188(16) 0.0031(13) 0.0000(17) -0.0025(17)
C11 0.043(2) 0.0208(18) 0.0208(17) -0.0013(13) 0.0029(16) -0.0017(17)
C5 0.044(2) 0.0190(16) 0.0222(17) -0.0023(13) -0.0020(16) -0.0004(16)
N1 0.051(2) 0.0317(16) 0.0214(15) 0.0053(13) 0.0001(15) 0.0047(16)
C7 0.044(2) 0.0196(17) 0.0186(17) 0.0035(13) 0.0019(15) 0.0035(15)
C6 0.071(3) 0.032(2) 0.035(2) 0.0072(17) -0.009(2) 0.015(2)
C4 0.045(2) 0.0194(15) 0.0212(16) -0.0027(13) -0.0024(17) 0.0006(16)
C2 0.047(3) 0.054(3) 0.052(3) -0.018(2) -0.008(2) 0.008(2)
C3 0.044(3) 0.036(2) 0.036(2) -0.0102(17) 0.0088(19) -0.006(2)
C1 0.055(3) 0.058(3) 0.053(3) -0.009(2) -0.019(2) 0.020(3)

loop_
_atom_type_symbol
_atom_type_description
_atom_type_scat_dispersion_real
_atom_type_scat_dispersion_imag
_atom_type_scat_source
C C 0.0033 0.0016 'International Tables Vol C Tables 4.2.6.8 and 6.1.1.4'
H H 0.0000 0.0000 'International Tables Vol C Tables 4.2.6.8 and 6.1.1.4'
N N 0.0061 0.0033 'International Tables Vol C Tables 4.2.6.8 and 6.1.1.4'
O O 0.0106 0.0060 'International Tables Vol C Tables 4.2.6.8 and 6.1.1.4'

loop_
_geom_angle_atom_site_label_1
_geom_angle_atom_site_label_2
_geom_angle_atom_site_label_3
_geom_angle
O14 C14 C13 132.7(4)
O14 C14 C11 135.1(3)
C13 C14 C11 92.2(3)
O10 C10 C7 131.0(3)
O10 C10 C9 136.6(3)
C7 C10 C9 92.4(3)
O8 C8 C7 137.2(3)
O8 C8 C9 134.2(4)
C7 C8 C9 88.5(3)
O13 C13 C14 137.1(4)
O13 C13 C12 131.4(3)
C14 C13 C12 91.5(3)
O9 C9 C10 136.1(4)
O9 C9 C8 135.7(4)
C10 C9 C8 88.2(3)
O12 C12 C13 135.2(4)
O12 C12 C11 136.2(4)
C13 C12 C11 88.6(3)
O11 C11 C14 137.5(3)
O11 C11 C12 134.8(4)
C14 C11 C12 87.7(3)
N2 C5 C6 109.9(3)
N2 C5 C4 111.0(3)
C6 C5 C4 110.3(3)
O7 C7 C10 131.5(4)
O7 C7 C8 137.6(3)
C10 C7 C8 90.9(3)
C1 C6 C5 112.8(4)
N1 C4 C3 108.0(3)
N1 C4 C5 112.8(3)
C3 C4 C5 110.3(3)
C3 C2 C1 110.7(4)
C2 C3 C4 111.2(4)
C6 C1 C2 110.9(4)

loop_
_geom_bond_atom_site_label_1
_geom_bond_atom_site_label_2
_geom_bond_distance
O14 C14 1.281(4)
O10 C10 1.279(4)
O11 C11 1.215(5)
O13 C13 1.267(5)
O7 C7 1.263(5)
O8 C8 1.215(4)
N2 C5 1.498(5)
O9 C9 1.210(5)
O12 C12 1.214(4)
C14 C13 1.404(5)
C14 C11 1.466(5)
C10 C7 1.426(5)
C10 C9 1.445(5)
C8 C7 1.460(5)
C8 C9 1.509(5)
C13 C12 1.463(5)
C12 C11 1.499(5)
C5 C6 1.516(5)
C5 C4 1.520(5)
N1 C4 1.491(5)
C6 C1 1.504(7)
C4 C3 1.518(6)
C2 C3 1.496(6)
C2 C1 1.524(7)
